data_4109342
loop_
_publ_author_name
'Brad C. Bailey'
'John C. Huffman'
'Daniel J. Mindiola'

_publ_section_title
;
 Intermolecular Activation of C-X (X = H, O, F) Bonds by a Ti\\tbCtBu
 Linkage
;
_journal_name_full 'Journal of the American Chemical Society'
_journal_page_first 5302
_journal_page_last 5303
_journal_paper_doi 10.1021/ja0684646
_journal_volume 129
_journal_year 2007
_chemical_formula_sum 'C38 H52 F5 N O P2 Ti'
_chemical_formula_weight 743.65
_chemical_name_systematic
; 
 ? 
;
_space_group_IT_number 61
_symmetry_cell_setting orthorhombic
_symmetry_space_group_name_Hall '-P 2ac 2ab'
_symmetry_space_group_name_H-M 'P b c a'
_atom_sites_solution_hydrogens geom
_atom_sites_solution_primary direct
_atom_sites_solution_secondary difmap
_audit_creation_method SHELXL-97
_cell_angle_alpha 90.00
_cell_angle_beta 90.00
_cell_angle_gamma 90.00
_cell_formula_units_Z 8
_cell_length_a 19.536(5)
_cell_length_b 18.424(4)
_cell_length_c 22.264(6)
_cell_measurement_reflns_used 1610
_cell_measurement_temperature 128(2)
_cell_measurement_theta_max 22.09
_cell_measurement_theta_min 2.39
_cell_volume 8014(3)
_computing_cell_refinement 'SAINT (Bruker, 1999)'
_computing_data_collection 'SMART (Bruker, 1999)'
_computing_data_reduction 'SAINT (Bruker, 1999), XTEL (local package)'
_computing_molecular_graphics 'Reciprocal Net (http://recipnet.org)'
_computing_structure_refinement 'SHELXL-97 (Sheldrick, 1997)'
_computing_structure_solution 'SHELXS-97 (Sheldrick, 1990)'
_diffrn_ambient_temperature 128(2)
_diffrn_detector 'CCD area detector'
_diffrn_detector_area_resol_mean 44.52
_diffrn_detector_type 'Bruker SMART 6000'
_diffrn_measured_fraction_theta_full 0.999
_diffrn_measured_fraction_theta_max 0.999
_diffrn_measurement_details '   0.30 degree frames measured for  15.16 seconds each'
_diffrn_measurement_device 'three-circle goniometer with fixed chi'
_diffrn_measurement_device_type 'Bruker Platform goniometer'
_diffrn_measurement_method '\w scans'
_diffrn_radiation_monochromator graphite
_diffrn_radiation_source 'fine-focus sealed tube'
_diffrn_radiation_type MoK\a
_diffrn_radiation_wavelength 0.71073
_diffrn_reflns_av_R_equivalents 0.0983
_diffrn_reflns_av_sigmaI/netI 0.1040
_diffrn_reflns_limit_h_max 25
_diffrn_reflns_limit_h_min -25
_diffrn_reflns_limit_k_max 17
_diffrn_reflns_limit_k_min -23
_diffrn_reflns_limit_l_max 22
_diffrn_reflns_limit_l_min -28
_diffrn_reflns_number 52860
_diffrn_reflns_theta_full 27.52
_diffrn_reflns_theta_max 27.52
_diffrn_reflns_theta_min 1.77
_diffrn_standards_decay_% 0.0
_exptl_absorpt_coefficient_mu 0.345
_exptl_absorpt_correction_type none
_exptl_crystal_colour orange/brown
_exptl_crystal_density_diffrn 1.233
_exptl_crystal_description prism
_exptl_crystal_F_000 3136
_exptl_crystal_size_max 0.30
_exptl_crystal_size_mid 0.18
_exptl_crystal_size_min 0.10
_refine_diff_density_max 0.342
_refine_diff_density_min -0.259
_refine_diff_density_rms 0.041
_refine_ls_extinction_method none
_refine_ls_goodness_of_fit_ref 0.767
_refine_ls_hydrogen_treatment mixed
_refine_ls_matrix_type full
_refine_ls_number_parameters 619
_refine_ls_number_reflns 9228
_refine_ls_number_restraints 0
_refine_ls_restrained_S_all 0.767
_refine_ls_R_factor_all 0.1184
_refine_ls_R_factor_gt 0.0396
_refine_ls_shift/su_max 0.002
_refine_ls_shift/su_mean 0.000
_refine_ls_structure_factor_coef Fsqd
_refine_ls_weighting_details 'calc w=1/[\s^2^(Fo^2^)+(0.0324P)^2^+0.0000P] where P=(Fo^2^+2Fc^2^)/3'
_refine_ls_weighting_scheme calc
_refine_ls_wR_factor_gt 0.0751
_refine_ls_wR_factor_ref 0.0938
_reflns_number_gt 3826
_reflns_number_total 9228
_reflns_threshold_expression >2sigma(I)
_cod_data_source_file ja0684646si20061126_122849.cif
_cod_data_source_block 06096
_cod_database_code 4109342

loop_
_symmetry_equiv_pos_as_xyz
'x, y, z'
'-x+1/2, -y, z+1/2'
'x+1/2, -y+1/2, -z'
'-x, y+1/2, -z+1/2'
'-x, -y, -z'
'x-1/2, y, -z-1/2'
'-x-1/2, y-1/2, z'
'x, -y-1/2, z-1/2'

loop_
_atom_site_label
_atom_site_type_symbol
_atom_site_fract_x
_atom_site_fract_y
_atom_site_fract_z
_atom_site_U_iso_or_equiv
_atom_site_adp_type
_atom_site_occupancy
_atom_site_symmetry_multiplicity
_atom_site_calc_flag
_atom_site_refinement_flags
Ti1 Ti 0.05473(2) 0.21917(2) 0.352980(18) 0.04373(13) Uani 1 1 d .
P2 P 0.08357(4) 0.17538(4) 0.24306(3) 0.0559(2) Uani 1 1 d .
C3 C 0.09728(12) 0.08132(14) 0.26292(10) 0.0487(7) Uani 1 1 d .
C4 C 0.13956(15) 0.03221(17) 0.23232(12) 0.0587(8) Uani 1 1 d .
C5 C 0.15313(13) -0.03621(16) 0.25385(12) 0.0556(7) Uani 1 1 d .
C6 C 0.1988(2) -0.0881(3) 0.2198(2) 0.0800(11) Uani 1 1 d .
C7 C 0.12360(15) -0.05585(17) 0.30802(13) 0.0591(8) Uani 1 1 d .
C8 C 0.08095(15) -0.00870(16) 0.33891(12) 0.0550(7) Uani 1 1 d .
C9 C 0.06609(12) 0.05971(14) 0.31677(10) 0.0453(6) Uani 1 1 d .
N10 N 0.02472(10) 0.11056(10) 0.34835(8) 0.0444(5) Uani 1 1 d .
C11 C -0.03826(13) 0.08389(14) 0.37000(10) 0.0467(6) Uani 1 1 d .
C12 C -0.07256(15) 0.02393(16) 0.34599(13) 0.0585(8) Uani 1 1 d .
C13 C -0.13476(16) 0.00143(19) 0.36829(14) 0.0680(9) Uani 1 1 d .
C14 C -0.16733(15) 0.03631(18) 0.41515(14) 0.0696(9) Uani 1 1 d .
C15 C -0.23521(15) 0.0107(2) 0.43991(14) 0.1065(12) Uani 1 1 d .
H59 H -0.2321 0.0065 0.4837 0.160 Uiso 1 1 calc R
H57 H -0.2465 -0.0368 0.4226 0.160 Uiso 1 1 calc R
H58 H -0.2710 0.0457 0.4294 0.160 Uiso 1 1 calc R
C16 C -0.13422(15) 0.09618(18) 0.43843(13) 0.0618(8) Uani 1 1 d .
C17 C -0.07150(12) 0.12151(14) 0.41695(10) 0.0481(7) Uani 1 1 d .
P18 P -0.02805(3) 0.20198(4) 0.44297(3) 0.04625(18) Uani 1 1 d .
C19 C 0.15501(17) 0.19989(19) 0.19214(14) 0.0723(10) Uani 1 1 d .
C20 C 0.1441(3) 0.2751(3) 0.1654(2) 0.1027(15) Uani 1 1 d .
C21 C 0.2230(2) 0.1952(3) 0.2241(2) 0.0876(12) Uani 1 1 d .
C22 C 0.00795(17) 0.1759(2) 0.19228(13) 0.0750(10) Uani 1 1 d .
C23 C -0.0583(2) 0.1656(4) 0.2257(2) 0.1072(16) Uani 1 1 d .
C24 C 0.0146(3) 0.1221(4) 0.1409(2) 0.1257(19) Uani 1 1 d .
C25 C 0.00303(14) 0.17846(16) 0.51930(11) 0.0517(7) Uani 1 1 d .
C26 C 0.0389(2) 0.1056(2) 0.51670(18) 0.0786(11) Uani 1 1 d .
C27 C -0.05135(19) 0.1789(2) 0.56854(13) 0.0681(9) Uani 1 1 d .
C28 C -0.09645(14) 0.26918(17) 0.45297(12) 0.0589(8) Uani 1 1 d .
C29 C -0.1407(2) 0.2760(3) 0.39661(17) 0.0777(11) Uani 1 1 d .
C30 C -0.0672(3) 0.3421(2) 0.4706(2) 0.0848(11) Uani 1 1 d .
C31 C 0.13909(12) 0.24859(15) 0.39326(11) 0.0509(7) Uani 1 1 d .
C32 C 0.14172(13) 0.32900(16) 0.40254(12) 0.0555(7) Uani 1 1 d .
C33 C 0.16055(15) 0.37734(18) 0.35701(15) 0.0731(9) Uani 1 1 d .
C34 C 0.15936(17) 0.45133(18) 0.36223(16) 0.0830(10) Uani 1 1 d .
C35 C 0.13827(16) 0.48200(18) 0.41461(17) 0.0792(10) Uani 1 1 d .
C36 C 0.11877(16) 0.43836(19) 0.46122(15) 0.0741(9) Uani 1 1 d .
C37 C 0.12134(14) 0.36446(17) 0.45459(14) 0.0639(8) Uani 1 1 d .
F38 F 0.18065(10) 0.34990(9) 0.30358(8) 0.0997(6) Uani 1 1 d .
F39 F 0.17760(12) 0.49378(10) 0.31567(10) 0.1243(8) Uani 1 1 d .
F40 F 0.13643(10) 0.55497(10) 0.42053(9) 0.1104(7) Uani 1 1 d .
F41 F 0.09743(9) 0.46801(10) 0.51300(8) 0.1016(6) Uani 1 1 d .
F42 F 0.10041(8) 0.32497(9) 0.50242(7) 0.0829(5) Uani 1 1 d .
C43 C 0.20264(13) 0.20784(16) 0.41721(12) 0.0602(7) Uani 1 1 d .
C44 C 0.26927(18) 0.2390(3) 0.3921(2) 0.0836(11) Uani 1 1 d .
C45 C 0.2085(2) 0.2113(3) 0.48595(15) 0.0797(10) Uani 1 1 d .
C46 C 0.1985(2) 0.1284(2) 0.39868(18) 0.0733(10) Uani 1 1 d .
O47 O 0.01543(8) 0.30111(9) 0.32713(7) 0.0587(5) Uani 1 1 d .
C48 C -0.00275(17) 0.36467(18) 0.29736(16) 0.1094(13) Uani 1 1 d .
H98 H 0.0375 0.3848 0.2771 0.164 Uiso 1 1 calc R
H99 H -0.0203 0.4000 0.3264 0.164 Uiso 1 1 calc R
H100 H -0.0383 0.3539 0.2676 0.164 Uiso 1 1 calc R
H49 H 0.1613(11) 0.0484(11) 0.1957(10) 0.048(7) Uiso 1 1 d .
H50 H 0.2460(19) -0.0770(19) 0.2210(16) 0.140(17) Uiso 1 1 d .
H51 H 0.1868(15) -0.0863(16) 0.1763(14) 0.107(12) Uiso 1 1 d .
H52 H 0.1919(19) -0.1309(19) 0.2324(15) 0.114(18) Uiso 1 1 d .
H53 H 0.1319(11) -0.1013(12) 0.3266(10) 0.047(7) Uiso 1 1 d .
H54 H 0.0619(11) -0.0238(12) 0.3744(11) 0.057(8) Uiso 1 1 d .
H55 H -0.0521(11) -0.0012(12) 0.3135(10) 0.055(8) Uiso 1 1 d .
H56 H -0.1549(13) -0.0371(14) 0.3504(11) 0.068(9) Uiso 1 1 d .
H60 H -0.1553(10) 0.1235(11) 0.4683(9) 0.035(6) Uiso 1 1 d .
H61 H 0.1529(11) 0.1652(13) 0.1618(11) 0.057(8) Uiso 1 1 d .
H62 H 0.1320(18) 0.3097(18) 0.1940(15) 0.115(16) Uiso 1 1 d .
H63 H 0.1815(16) 0.2860(18) 0.1427(15) 0.114(14) Uiso 1 1 d .
H64 H 0.1046(18) 0.277(2) 0.1433(16) 0.129(19) Uiso 1 1 d .
H65 H 0.2279(19) 0.229(2) 0.2558(17) 0.139(18) Uiso 1 1 d .
H66 H 0.2606(15) 0.2031(14) 0.1980(12) 0.084(10) Uiso 1 1 d .
H67 H 0.2335(15) 0.1462(16) 0.2386(13) 0.090(12) Uiso 1 1 d .
H68 H 0.0061(14) 0.2277(16) 0.1795(12) 0.094(11) Uiso 1 1 d .
H69 H -0.064(2) 0.116(2) 0.2431(19) 0.17(2) Uiso 1 1 d .
H70 H -0.0966(15) 0.1727(16) 0.1984(14) 0.100(11) Uiso 1 1 d .
H71 H -0.0646(17) 0.2003(18) 0.2544(16) 0.104(15) Uiso 1 1 d .
H72 H 0.001(2) 0.074(2) 0.1580(16) 0.138(19) Uiso 1 1 d .
H73 H -0.0259(19) 0.129(2) 0.1196(17) 0.133(16) Uiso 1 1 d .
H74 H 0.051(2) 0.131(2) 0.1167(19) 0.16(2) Uiso 1 1 d .
H75 H 0.0347(10) 0.2158(11) 0.5275(9) 0.037(6) Uiso 1 1 d .
H76 H 0.0063(16) 0.0691(17) 0.5168(14) 0.100(14) Uiso 1 1 d .
H77 H 0.0755(14) 0.1039(15) 0.4858(12) 0.084(10) Uiso 1 1 d .
H78 H 0.0629(14) 0.0959(15) 0.5523(13) 0.091(11) Uiso 1 1 d .
H79 H -0.0298(12) 0.1640(13) 0.6056(12) 0.071(9) Uiso 1 1 d .
H80 H -0.0882(15) 0.1425(16) 0.5601(13) 0.098(12) Uiso 1 1 d .
H81 H -0.0735(14) 0.2301(16) 0.5770(12) 0.087(10) Uiso 1 1 d .
H82 H -0.1255(11) 0.2497(12) 0.4860(10) 0.057(7) Uiso 1 1 d .
H83 H -0.1144(14) 0.2913(15) 0.3662(14) 0.087(11) Uiso 1 1 d .
H84 H -0.1640(15) 0.2324(17) 0.3903(14) 0.100(15) Uiso 1 1 d .
H85 H -0.1719(15) 0.3167(16) 0.4038(12) 0.093(11) Uiso 1 1 d .
H86 H -0.0345(15) 0.3600(15) 0.4437(13) 0.081(11) Uiso 1 1 d .
H87 H -0.0391(13) 0.3379(13) 0.5055(12) 0.068(9) Uiso 1 1 d .
H88 H -0.1056(19) 0.374(2) 0.4760(16) 0.137(16) Uiso 1 1 d .
H89 H 0.2750(14) 0.2889(16) 0.3998(13) 0.084(12) Uiso 1 1 d .
H90 H 0.2702(13) 0.2417(14) 0.3479(12) 0.073(10) Uiso 1 1 d .
H91 H 0.3085(16) 0.2117(16) 0.4049(13) 0.093(11) Uiso 1 1 d .
H92 H 0.1658(14) 0.1900(15) 0.5058(12) 0.089(11) Uiso 1 1 d .
H93 H 0.2485(13) 0.1807(13) 0.4981(11) 0.065(8) Uiso 1 1 d .
H94 H 0.2136(14) 0.2629(17) 0.5004(13) 0.098(12) Uiso 1 1 d .
H95 H 0.1576(13) 0.1029(14) 0.4120(11) 0.067(10) Uiso 1 1 d .
H96 H 0.2025(12) 0.1248(13) 0.3560(11) 0.063(9) Uiso 1 1 d .
H97 H 0.2371(14) 0.0994(14) 0.4156(12) 0.085(10) Uiso 1 1 d .

loop_
_atom_site_aniso_label
_atom_site_aniso_U_11
_atom_site_aniso_U_22
_atom_site_aniso_U_33
_atom_site_aniso_U_23
_atom_site_aniso_U_13
_atom_site_aniso_U_12
Ti1 0.0436(3) 0.0500(3) 0.0376(2) 0.0012(2) 0.0011(2) -0.0004(2)
P2 0.0644(5) 0.0662(5) 0.0370(4) 0.0046(4) 0.0040(3) -0.0041(4)
C3 0.0530(17) 0.0577(18) 0.0353(14) -0.0025(13) 0.0009(12) -0.0045(14)
C4 0.065(2) 0.072(2) 0.0390(17) -0.0089(15) 0.0080(15) -0.0061(17)
C5 0.0544(18) 0.065(2) 0.0470(17) -0.0142(15) 0.0003(14) 0.0000(15)
C6 0.079(3) 0.088(3) 0.074(3) -0.025(2) 0.006(2) 0.011(2)
C7 0.065(2) 0.052(2) 0.060(2) -0.0040(17) -0.0038(16) 0.0041(17)
C8 0.0641(19) 0.058(2) 0.0427(17) 0.0006(15) 0.0079(15) -0.0036(16)
C9 0.0472(16) 0.0523(18) 0.0365(14) -0.0026(13) -0.0009(12) -0.0063(14)
N10 0.0465(12) 0.0526(13) 0.0342(11) -0.0021(10) 0.0060(10) -0.0023(11)
C11 0.0473(16) 0.0552(17) 0.0376(14) 0.0029(12) -0.0033(12) -0.0051(14)
C12 0.061(2) 0.066(2) 0.0494(18) -0.0073(16) -0.0023(16) -0.0079(16)
C13 0.061(2) 0.074(2) 0.068(2) -0.0020(18) -0.0085(17) -0.0238(19)
C14 0.0547(19) 0.090(3) 0.064(2) 0.0002(18) 0.0003(16) -0.0174(18)
C15 0.069(2) 0.144(3) 0.106(3) -0.008(2) 0.017(2) -0.048(2)
C16 0.0531(18) 0.081(2) 0.0513(18) -0.0078(17) 0.0062(16) -0.0043(17)
C17 0.0398(15) 0.0640(18) 0.0405(15) 0.0008(13) 0.0025(12) -0.0032(13)
P18 0.0445(4) 0.0577(5) 0.0366(4) -0.0008(3) 0.0010(3) 0.0027(3)
C19 0.088(3) 0.081(3) 0.0472(19) -0.0004(18) 0.0179(18) -0.013(2)
C20 0.123(4) 0.105(4) 0.080(3) 0.039(3) 0.027(3) -0.010(3)
C21 0.074(3) 0.101(4) 0.087(3) 0.009(3) 0.028(2) -0.015(3)
C22 0.088(3) 0.089(3) 0.0485(19) 0.0121(19) -0.0138(17) -0.004(2)
C23 0.071(3) 0.181(6) 0.070(3) 0.000(4) -0.026(2) -0.008(3)
C24 0.128(5) 0.193(6) 0.056(3) -0.017(3) -0.028(3) -0.023(4)
C25 0.0543(17) 0.058(2) 0.0424(16) 0.0026(14) -0.0055(13) -0.0060(16)
C26 0.081(3) 0.087(3) 0.067(3) 0.016(2) -0.006(2) 0.021(3)
C27 0.077(2) 0.089(3) 0.0387(18) 0.0047(17) 0.0045(17) -0.001(2)
C28 0.0577(18) 0.073(2) 0.0464(17) 0.0053(15) 0.0086(15) 0.0116(16)
C29 0.065(2) 0.104(3) 0.064(2) 0.019(2) 0.003(2) 0.024(3)
C30 0.095(3) 0.081(3) 0.079(3) -0.008(2) 0.000(3) 0.018(3)
C31 0.0467(15) 0.0592(18) 0.0467(15) -0.0055(13) 0.0051(13) -0.0023(14)
C32 0.0460(16) 0.062(2) 0.0588(18) -0.0094(16) 0.0052(14) -0.0084(15)
C33 0.077(2) 0.068(2) 0.075(2) -0.0148(19) 0.0230(18) -0.0112(18)
C34 0.093(3) 0.060(2) 0.096(3) -0.002(2) 0.030(2) -0.021(2)
C35 0.070(2) 0.055(2) 0.113(3) -0.021(2) 0.016(2) -0.0107(18)
C36 0.069(2) 0.075(3) 0.079(2) -0.025(2) 0.0125(18) -0.0115(19)
C37 0.0592(19) 0.064(2) 0.068(2) -0.0146(18) 0.0082(16) -0.0138(16)
F38 0.1405(17) 0.0767(13) 0.0820(13) -0.0049(10) 0.0466(12) -0.0160(12)
F39 0.168(2) 0.0758(14) 0.1290(18) 0.0126(13) 0.0558(15) -0.0174(14)
F40 0.1122(15) 0.0633(13) 0.1556(19) -0.0233(12) 0.0273(14) -0.0110(11)
F41 0.1144(15) 0.0877(14) 0.1026(14) -0.0414(11) 0.0239(12) -0.0069(11)
F42 0.1032(13) 0.0816(13) 0.0639(11) -0.0139(9) 0.0160(10) -0.0115(10)
C43 0.0476(17) 0.072(2) 0.0605(18) -0.0115(16) -0.0042(14) -0.0022(16)
C44 0.047(2) 0.106(4) 0.098(3) -0.009(3) 0.000(2) -0.009(2)
C45 0.070(2) 0.099(3) 0.070(2) -0.007(2) -0.021(2) 0.006(3)
C46 0.060(2) 0.083(3) 0.077(3) -0.009(2) -0.013(2) 0.013(2)
O47 0.0616(11) 0.0587(12) 0.0558(11) 0.0138(9) 0.0014(9) 0.0096(10)
C48 0.103(3) 0.097(3) 0.127(3) 0.057(2) 0.008(2) 0.026(2)

loop_
_atom_type_symbol
_atom_type_description
_atom_type_scat_dispersion_real
_atom_type_scat_dispersion_imag
_atom_type_scat_source
C C 0.0033 0.0016 'International Tables Vol C Tables 4.2.6.8 and 6.1.1.4'
H H 0.0000 0.0000 'International Tables Vol C Tables 4.2.6.8 and 6.1.1.4'
N N 0.0061 0.0033 'International Tables Vol C Tables 4.2.6.8 and 6.1.1.4'
O O 0.0106 0.0060 'International Tables Vol C Tables 4.2.6.8 and 6.1.1.4'
F F 0.0171 0.0103 'International Tables Vol C Tables 4.2.6.8 and 6.1.1.4'
P P 0.1023 0.0942 'International Tables Vol C Tables 4.2.6.8 and 6.1.1.4'
Ti Ti 0.2776 0.4457 'International Tables Vol C Tables 4.2.6.8 and 6.1.1.4'

loop_
_geom_angle_atom_site_label_1
_geom_angle_atom_site_label_2
_geom_angle_atom_site_label_3
_geom_angle
O47 Ti1 C31 106.00(10)
O47 Ti1 N10 132.26(8)
C31 Ti1 N10 121.72(10)
O47 Ti1 P18 94.81(6)
C31 Ti1 P18 101.85(8)
N10 Ti1 P18 75.29(5)
O47 Ti1 P2 92.94(6)
C31 Ti1 P2 109.31(7)
N10 Ti1 P2 73.80(5)
P18 Ti1 P2 144.33(3)
C3 P2 C19 105.75(14)
C3 P2 C22 105.76(15)
C19 P2 C22 102.99(16)
C3 P2 Ti1 95.62(8)
C19 P2 Ti1 130.82(12)
C22 P2 Ti1 113.11(11)
C4 C3 C9 119.2(2)
C4 C3 P2 126.0(2)
C9 C3 P2 114.62(19)
C5 C4 C3 122.4(3)
C5 C4 H49 119.5(13)
C3 C4 H49 118.0(13)
C4 C5 C7 117.6(3)
C4 C5 C6 121.3(3)
C7 C5 C6 121.1(3)
C5 C6 H50 115(2)
C5 C6 H51 109.1(18)
H50 C6 H51 104(3)
C5 C6 H52 109(3)
H50 C6 H52 110(3)
H51 C6 H52 108(3)
C5 C7 C8 121.2(3)
C5 C7 H53 122.7(14)
C8 C7 H53 116.1(14)
C9 C8 C7 121.3(3)
C9 C8 H54 119.9(15)
C7 C8 H54 118.7(15)
C8 C9 C3 118.1(2)
C8 C9 N10 122.9(2)
C3 C9 N10 118.8(2)
C11 N10 C9 115.79(19)
C11 N10 Ti1 124.21(16)
C9 N10 Ti1 119.73(15)
C12 C11 N10 124.3(2)
C12 C11 C17 116.8(2)
N10 C11 C17 118.9(2)
C13 C12 C11 121.5(3)
C13 C12 H55 120.0(14)
C11 C12 H55 118.4(14)
C12 C13 C14 122.6(3)
C12 C13 H56 117.6(17)
C14 C13 H56 119.8(17)
C16 C14 C13 116.1(3)
C16 C14 C15 121.6(3)
C13 C14 C15 122.3(3)
C14 C15 H59 109.5
C14 C15 H57 109.5
H59 C15 H57 109.5
C14 C15 H58 109.5
H59 C15 H58 109.5
H57 C15 H58 109.5
C14 C16 C17 123.4(3)
C14 C16 H60 119.6(13)
C17 C16 H60 116.9(13)
C16 C17 C11 119.5(2)
C16 C17 P18 125.3(2)
C11 C17 P18 115.13(18)
C17 P18 C28 104.52(13)
C17 P18 C25 104.84(12)
C28 P18 C25 106.54(13)
C17 P18 Ti1 98.37(8)
C28 P18 Ti1 117.72(10)
C25 P18 Ti1 122.13(9)
C21 C19 C20 111.1(4)
C21 C19 P2 111.1(2)
C20 C19 P2 110.8(3)
C21 C19 H61 110.0(15)
C20 C19 H61 109.6(15)
P2 C19 H61 104.1(15)
C19 C20 H62 113(2)
C19 C20 H63 108(2)
H62 C20 H63 116(3)
C19 C20 H64 111(3)
H62 C20 H64 98(3)
H63 C20 H64 112(3)
C19 C21 H65 114(2)
C19 C21 H66 112.7(17)
H65 C21 H66 106(3)
C19 C21 H67 113.1(18)
H65 C21 H67 110(3)
H66 C21 H67 100(2)
C23 C22 C24 111.3(4)
C23 C22 P2 112.4(2)
C24 C22 P2 112.7(3)
C23 C22 H68 103.3(17)
C24 C22 H68 114.4(16)
P2 C22 H68 102.0(17)
C22 C23 H69 113(3)
C22 C23 H70 109.6(18)
H69 C23 H70 107(3)
C22 C23 H71 112(2)
H69 C23 H71 111(3)
H70 C23 H71 104(3)
C22 C24 H72 106(2)
C22 C24 H73 103(2)
H72 C24 H73 96(3)
C22 C24 H74 114(3)
H72 C24 H74 126(4)
H73 C24 H74 110(3)
C26 C25 C27 110.7(3)
C26 C25 P18 108.9(2)
C27 C25 P18 115.4(2)
C26 C25 H75 110.5(12)
C27 C25 H75 108.3(12)
P18 C25 H75 102.8(12)
C25 C26 H76 109(2)
C25 C26 H77 112.7(16)
H76 C26 H77 118(3)
C25 C26 H78 111.6(18)
H76 C26 H78 102(3)
H77 C26 H78 103(2)
C25 C27 H79 108.0(15)
C25 C27 H80 111.2(17)
H79 C27 H80 106(2)
C25 C27 H81 114.8(15)
H79 C27 H81 106(2)
H80 C27 H81 110(2)
C30 C28 C29 110.8(3)
C30 C28 P18 110.8(2)
C29 C28 P18 111.6(2)
C30 C28 H82 110.1(13)
C29 C28 H82 108.2(13)
P18 C28 H82 105.2(13)
C28 C29 H83 108.7(19)
C28 C29 H84 109(2)
H83 C29 H84 116(3)
C28 C29 H85 106.3(17)
H83 C29 H85 104(3)
H84 C29 H85 112(3)
C28 C30 H86 113.9(18)
C28 C30 H87 111.0(16)
H86 C30 H87 99(2)
C28 C30 H88 106(2)
H86 C30 H88 114(3)
H87 C30 H88 113(3)
C32 C31 C43 113.9(2)
C32 C31 Ti1 111.54(18)
C43 C31 Ti1 134.54(19)
C37 C32 C33 112.4(3)
C37 C32 C31 124.8(3)
C33 C32 C31 122.6(2)
F38 C33 C34 116.9(3)
F38 C33 C32 118.4(3)
C34 C33 C32 124.6(3)
F39 C34 C35 119.9(3)
F39 C34 C33 120.6(3)
C35 C34 C33 119.5(3)
F40 C35 C34 120.3(3)
F40 C35 C36 120.2(3)
C34 C35 C36 119.4(3)
F41 C36 C35 120.0(3)
F41 C36 C37 120.5(3)
C35 C36 C37 119.5(3)
F42 C37 C36 116.0(3)
F42 C37 C32 119.4(3)
C36 C37 C32 124.6(3)
C46 C43 C44 107.9(3)
C46 C43 C45 108.3(3)
C44 C43 C45 106.5(3)
C46 C43 C31 109.3(2)
C44 C43 C31 112.1(3)
C45 C43 C31 112.6(2)
C43 C44 H89 113.7(18)
C43 C44 H90 113.5(16)
H89 C44 H90 97(2)
C43 C44 H91 112.0(18)
H89 C44 H91 111(3)
H90 C44 H91 108(2)
C43 C45 H92 110.7(16)
C43 C45 H93 107.7(14)
H92 C45 H93 108(2)
C43 C45 H94 111.4(17)
H92 C45 H94 108(2)
H93 C45 H94 112(2)
C43 C46 H95 115.3(16)
C43 C46 H96 109.4(15)
H95 C46 H96 110(2)
C43 C46 H97 111.9(15)
H95 C46 H97 104(2)
H96 C46 H97 106(2)
C48 O47 Ti1 166.63(19)
O47 C48 H98 109.5
O47 C48 H99 109.5
H98 C48 H99 109.5
O47 C48 H100 109.5
H98 C48 H100 109.5
H99 C48 H100 109.5

loop_
_geom_bond_atom_site_label_1
_geom_bond_atom_site_label_2
_geom_bond_distance
Ti1 O47 1.7890(17)
Ti1 C31 1.953(2)
Ti1 N10 2.088(2)
Ti1 P18 2.5943(9)
Ti1 P2 2.6377(10)
P2 C3 1.808(3)
P2 C19 1.854(3)
P2 C22 1.860(3)
C3 C4 1.402(3)
C3 C9 1.403(3)
C4 C5 1.374(4)
C4 H49 0.97(2)
C5 C7 1.385(4)
C5 C6 1.512(4)
C6 H50 0.94(4)
C6 H51 1.00(3)
C6 H52 0.85(3)
C7 C8 1.386(4)
C7 H53 0.95(2)
C8 C9 1.384(3)
C8 H54 0.92(2)
C9 N10 1.423(3)
N10 C11 1.410(3)
C11 C12 1.398(3)
C11 C17 1.412(3)
C12 C13 1.376(4)
C12 H55 0.95(2)
C13 C14 1.381(4)
C13 H56 0.90(2)
C14 C16 1.380(4)
C14 C15 1.512(4)
C15 H59 0.9800
C15 H57 0.9800
C15 H58 0.9800
C16 C17 1.396(3)
C16 H60 0.93(2)
C17 P18 1.804(3)
P18 C28 1.835(3)
P18 C25 1.856(3)
C19 C21 1.509(5)
C19 C20 1.524(5)
C19 H61 0.93(2)
C20 H62 0.93(3)
C20 H63 0.91(3)
C20 H64 0.92(3)
C21 H65 0.95(4)
C21 H66 0.95(3)
C21 H67 0.98(3)
C22 C23 1.506(5)
C22 C24 1.519(6)
C22 H68 1.00(3)
C23 H69 1.00(4)
C23 H70 0.97(3)
C23 H71 0.91(3)
C24 H72 1.00(4)
C24 H73 0.93(4)
C24 H74 0.91(4)
C25 C26 1.516(4)
C25 C27 1.527(4)
C25 H75 0.94(2)
C26 H76 0.93(3)
C26 H77 0.99(3)
C26 H78 0.94(3)
C27 H79 0.97(3)
C27 H80 1.00(3)
C27 H81 1.05(3)
C28 C30 1.512(5)
C28 C29 1.529(4)
C28 H82 0.99(2)
C29 H83 0.90(3)
C29 H84 0.93(3)
C29 H85 0.98(3)
C30 H86 0.94(3)
C30 H87 0.95(3)
C30 H88 0.96(4)
C31 C32 1.497(3)
C31 C43 1.546(3)
C32 C37 1.388(4)
C32 C33 1.399(4)
C33 F38 1.351(3)
C33 C34 1.368(4)
C34 F39 1.347(3)
C34 C35 1.360(4)
C35 F40 1.351(3)
C35 C36 1.367(4)
C36 F41 1.342(3)
C36 C37 1.370(4)
C37 F42 1.353(3)
C43 C46 1.522(4)
C43 C44 1.528(4)
C43 C45 1.536(4)
C44 H89 0.94(3)
C44 H90 0.99(3)
C44 H91 0.96(3)
C45 H92 1.02(3)
C45 H93 1.00(3)
C45 H94 1.01(3)
C46 H95 0.97(3)
C46 H96 0.96(2)
C46 H97 1.00(3)
O47 C48 1.392(3)
C48 H98 0.9800
C48 H99 0.9800
C48 H100 0.9800

loop_
_geom_torsion_atom_site_label_1
_geom_torsion_atom_site_label_2
_geom_torsion_atom_site_label_3
_geom_torsion_atom_site_label_4
_geom_torsion
O47 Ti1 P2 C3 -162.13(10)
C31 Ti1 P2 C3 89.78(12)
N10 Ti1 P2 C3 -28.79(10)
P18 Ti1 P2 C3 -59.68(10)
O47 Ti1 P2 C19 81.43(16)
C31 Ti1 P2 C19 -26.66(18)
N10 Ti1 P2 C19 -145.23(16)
P18 Ti1 P2 C19 -176.12(15)
O47 Ti1 P2 C22 -52.34(14)
C31 Ti1 P2 C22 -160.42(16)
N10 Ti1 P2 C22 81.00(14)
P18 Ti1 P2 C22 50.12(14)
C19 P2 C3 C4 -17.6(3)
C22 P2 C3 C4 91.2(3)
Ti1 P2 C3 C4 -152.8(2)
C19 P2 C3 C9 157.1(2)
C22 P2 C3 C9 -94.1(2)
Ti1 P2 C3 C9 21.83(19)
C9 C3 C4 C5 -1.6(4)
P2 C3 C4 C5 172.8(2)
C3 C4 C5 C7 -0.3(4)
C3 C4 C5 C6 179.9(3)
C4 C5 C7 C8 1.1(4)
C6 C5 C7 C8 -179.1(3)
C5 C7 C8 C9 0.2(4)
C7 C8 C9 C3 -2.1(4)
C7 C8 C9 N10 -177.5(2)
C4 C3 C9 C8 2.8(4)
P2 C3 C9 C8 -172.23(19)
C4 C3 C9 N10 178.3(2)
P2 C3 C9 N10 3.3(3)
C8 C9 N10 C11 -49.4(3)
C3 C9 N10 C11 135.3(2)
C8 C9 N10 Ti1 136.3(2)
C3 C9 N10 Ti1 -39.0(3)
O47 Ti1 N10 C11 -55.3(2)
C31 Ti1 N10 C11 122.75(18)
P18 Ti1 N10 C11 27.75(16)
P2 Ti1 N10 C11 -134.23(18)
O47 Ti1 N10 C9 118.52(17)
C31 Ti1 N10 C9 -63.44(19)
P18 Ti1 N10 C9 -158.44(17)
P2 Ti1 N10 C9 39.58(15)
C9 N10 C11 C12 -23.6(3)
Ti1 N10 C11 C12 150.4(2)
C9 N10 C11 C17 159.8(2)
Ti1 N10 C11 C17 -26.2(3)
N10 C11 C12 C13 -178.5(3)
C17 C11 C12 C13 -1.9(4)
C11 C12 C13 C14 0.3(5)
C12 C13 C14 C16 0.6(5)
C12 C13 C14 C15 -179.2(3)
C13 C14 C16 C17 0.0(5)
C15 C14 C16 C17 179.9(3)
C14 C16 C17 C11 -1.7(4)
C14 C16 C17 P18 176.6(2)
C12 C11 C17 C16 2.5(4)
N10 C11 C17 C16 179.3(2)
C12 C11 C17 P18 -175.96(19)
N10 C11 C17 P18 0.9(3)
C16 C17 P18 C28 -40.6(3)
C11 C17 P18 C28 137.79(19)
C16 C17 P18 C25 71.3(3)
C11 C17 P18 C25 -110.3(2)
C16 C17 P18 Ti1 -162.2(2)
C11 C17 P18 Ti1 16.20(19)
O47 Ti1 P18 C17 112.42(10)
C31 Ti1 P18 C17 -140.10(12)
N10 Ti1 P18 C17 -20.08(10)
P2 Ti1 P18 C17 10.56(10)
O47 Ti1 P18 C28 1.09(13)
C31 Ti1 P18 C28 108.57(14)
N10 Ti1 P18 C28 -131.41(13)
P2 Ti1 P18 C28 -100.77(12)
O47 Ti1 P18 C25 -134.12(13)
C31 Ti1 P18 C25 -26.64(14)
N10 Ti1 P18 C25 93.38(13)
P2 Ti1 P18 C25 124.02(12)
C3 P2 C19 C21 -63.7(3)
C22 P2 C19 C21 -174.5(3)
Ti1 P2 C19 C21 48.5(4)
C3 P2 C19 C20 172.3(3)
C22 P2 C19 C20 61.6(4)
Ti1 P2 C19 C20 -75.5(4)
C3 P2 C22 C23 75.8(4)
C19 P2 C22 C23 -173.5(4)
Ti1 P2 C22 C23 -27.6(4)
C3 P2 C22 C24 -51.0(4)
C19 P2 C22 C24 59.8(4)
Ti1 P2 C22 C24 -154.3(3)
C17 P18 C25 C26 48.6(3)
C28 P18 C25 C26 159.0(3)
Ti1 P18 C25 C26 -61.6(3)
C17 P18 C25 C27 -76.6(3)
C28 P18 C25 C27 33.8(3)
Ti1 P18 C25 C27 173.3(2)
C17 P18 C28 C30 -175.9(2)
C25 P18 C28 C30 73.4(3)
Ti1 P18 C28 C30 -68.1(3)
C17 P18 C28 C29 -52.0(3)
C25 P18 C28 C29 -162.6(3)
Ti1 P18 C28 C29 55.9(3)
O47 Ti1 C31 C32 11.1(2)
N10 Ti1 C31 C32 -167.39(15)
P18 Ti1 C31 C32 -87.49(17)
P2 Ti1 C31 C32 110.13(17)
O47 Ti1 C31 C43 -168.9(2)
N10 Ti1 C31 C43 12.6(3)
P18 Ti1 C31 C43 92.5(2)
P2 Ti1 C31 C43 -69.8(2)
C43 C31 C32 C37 -85.4(3)
Ti1 C31 C32 C37 94.7(3)
C43 C31 C32 C33 99.7(3)
Ti1 C31 C32 C33 -80.3(3)
C37 C32 C33 F38 -179.2(2)
C31 C32 C33 F38 -3.6(4)
C37 C32 C33 C34 0.0(4)
C31 C32 C33 C34 175.5(3)
F38 C33 C34 F39 0.0(5)
C32 C33 C34 F39 -179.2(3)
F38 C33 C34 C35 178.7(3)
C32 C33 C34 C35 -0.4(5)
F39 C34 C35 F40 -1.0(5)
C33 C34 C35 F40 -179.7(3)
F39 C34 C35 C36 178.9(3)
C33 C34 C35 C36 0.2(5)
F40 C35 C36 F41 0.3(5)
C34 C35 C36 F41 -179.6(3)
F40 C35 C36 C37 -179.6(3)
C34 C35 C36 C37 0.5(5)
F41 C36 C37 F42 0.9(4)
C35 C36 C37 F42 -179.2(3)
F41 C36 C37 C32 179.0(3)
C35 C36 C37 C32 -1.1(5)
C33 C32 C37 F42 178.8(2)
C31 C32 C37 F42 3.4(4)
C33 C32 C37 C36 0.8(4)
C31 C32 C37 C36 -174.6(3)
C32 C31 C43 C46 -173.1(3)
Ti1 C31 C43 C46 6.8(4)
C32 C31 C43 C44 -53.6(3)
Ti1 C31 C43 C44 126.4(3)
C32 C31 C43 C45 66.5(3)
Ti1 C31 C43 C45 -113.5(3)
C31 Ti1 O47 C48 72.2(9)
N10 Ti1 O47 C48 -109.5(9)
P18 Ti1 O47 C48 176.0(9)
P2 Ti1 O47 C48 -38.8(9)
